data_7227062
loop_
_publ_author_name
'Komine, Masaya'
'Chorazy, Szymon'
'Imoto, Kenta'
'Nakabayashi, Koji'
'Ohkoshi, Shin-ichi'

_publ_section_title
;
 SHG-active LnIII--[MoI(CN)5(NO)]3&#x2212; (Ln = Gd, Eu) magnetic
 coordination chains: a new route towards non-centrosymmetric
 molecule-based magnets
;
_journal_issue 1
_journal_name_full CrystEngComm
_journal_page_first 18
_journal_paper_doi 10.1039/C6CE02214F
_journal_volume 19
_journal_year 2017
_chemical_absolute_configuration ad
_chemical_formula_moiety 'C23 H42 Gd Mo N12 O7'
_chemical_formula_sum 'C23 H42 Gd Mo N12 O7'
_chemical_formula_weight 851.87
_chemical_properties_physical ', Air-sensitive,Moisture-sensitive'
_space_group_IT_number 33
_symmetry_cell_setting orthorhombic
_symmetry_Int_Tables_number 33
_symmetry_space_group_name_Hall 'P 2c -2n'
_symmetry_space_group_name_H-M 'P n a 21'
_atom_sites_solution_hydrogens geom
_audit_conform_dict_location ftp://ftp.iucr.org/pub/cif_core.dic
_audit_conform_dict_name cif_core.dic
_audit_conform_dict_version 2.4.3
_audit_creation_date 2016-09-22T11:29:59-00:00
_audit_creation_method 'WinGX routine CIF_UPDATE'
_audit_update_record
;
2016-10-06 deposited with the CCDC.
2016-11-10 downloaded from the CCDC.
;
_cell_angle_alpha 90
_cell_angle_beta 90
_cell_angle_gamma 90
_cell_formula_units_Z 4
_cell_length_a 21.4968(12)
_cell_length_b 9.8959(5)
_cell_length_c 16.3664(8)
_cell_measurement_reflns_used 29803
_cell_measurement_temperature 90(2)
_cell_measurement_theta_max 27.47
_cell_measurement_theta_min 3.06
_cell_measurement_wavelength 0.71075
_cell_volume 3481.6(3)
_computing_molecular_graphics 'Ortep for Windows (Farrugia, 2012)'
_computing_publication_material 'WinGX publication routines (Farrugia, 2012)'
_computing_structure_refinement 'SHELXL-2014/7 (Sheldrick, 2014)'
_diffrn_ambient_temperature 90(2)
_diffrn_measured_fraction_theta_full 0.998
_diffrn_measured_fraction_theta_max 0.998
_diffrn_measurement_device_type 'Rigaku R-AXIS RAPID'
_diffrn_measurement_method \w
_diffrn_radiation_probe x-ray
_diffrn_radiation_type MoK\a
_diffrn_radiation_wavelength 0.71075
_diffrn_reflns_av_R_equivalents 0.0313
_diffrn_reflns_av_unetI/netI 0.0267
_diffrn_reflns_Laue_measured_fraction_full 0.998
_diffrn_reflns_Laue_measured_fraction_max 0.998
_diffrn_reflns_limit_h_max 27
_diffrn_reflns_limit_h_min -27
_diffrn_reflns_limit_k_max 12
_diffrn_reflns_limit_k_min -12
_diffrn_reflns_limit_l_max 17
_diffrn_reflns_limit_l_min -21
_diffrn_reflns_number 31381
_diffrn_reflns_point_group_measured_fraction_full 0.937
_diffrn_reflns_point_group_measured_fraction_max 0.929
_diffrn_reflns_theta_full 25.242
_diffrn_reflns_theta_max 27.464
_diffrn_reflns_theta_min 3.063
_diffrn_standards_number 0
_exptl_absorpt_coefficient_mu 2.304
_exptl_absorpt_correction_T_max 0.630
_exptl_absorpt_correction_T_min 0.418
_exptl_absorpt_correction_type multi-scan
_exptl_absorpt_process_details 'ABSCOR (Rigaku, 1995)'
_exptl_crystal_colour yellow
_exptl_crystal_density_diffrn 1.625
_exptl_crystal_density_method 'not measured'
_exptl_crystal_description platelet
_exptl_crystal_F_000 1704
_exptl_crystal_preparation ', Magnetic properties,second harmonic generation'
_exptl_crystal_size_max 0.4
_exptl_crystal_size_mid 0.3
_exptl_crystal_size_min 0.2
_refine_diff_density_max 3.646
_refine_diff_density_min -2.784
_refine_diff_density_rms 0.141
_refine_ls_abs_structure_details
;
 Flack x determined using 2888 quotients [(I+)-(I-)]/[(I+)+(I-)]
 (Parsons, Flack and Wagner, Acta Cryst. B69 (2013) 249-259).
;
_refine_ls_abs_structure_Flack 0.360(3)
_refine_ls_extinction_method none
_refine_ls_goodness_of_fit_ref 1.091
_refine_ls_hydrogen_treatment constr
_refine_ls_matrix_type full
_refine_ls_number_constraints 0
_refine_ls_number_parameters 397
_refine_ls_number_reflns 7392
_refine_ls_number_restraints 1
_refine_ls_restrained_S_all 1.091
_refine_ls_R_factor_all 0.0429
_refine_ls_R_factor_gt 0.0405
_refine_ls_shift/su_max 0
_refine_ls_shift/su_mean 0
_refine_ls_structure_factor_coef Fsqd
_refine_ls_weighting_details 'w=1/[\s^2^(Fo^2^)+(0.0232P)^2^+28.8644P] where P=(Fo^2^+2Fc^2^)/3'
_refine_ls_weighting_scheme calc
_refine_ls_wR_factor_gt 0.0866
_refine_ls_wR_factor_ref 0.0886
_reflns_Friedel_coverage 0.799
_reflns_Friedel_fraction_full 0.871
_reflns_Friedel_fraction_max 0.855
_reflns_number_gt 7139
_reflns_number_total 7392
_reflns_threshold_expression 'I > 2\s(I)'
_cod_data_source_file c6ce02214f2.cif
_cod_data_source_block shelx
_cod_depositor_comments 'Adding full bibliography for 7227061--7227062.cif.'
_cod_database_code 7227062
_shelx_estimated_absorpt_t_min 0.459
_shelx_estimated_absorpt_t_max 0.656

loop_
_symmetry_equiv_pos_as_xyz
'x, y, z'
'-x+1/2, y+1/2, z+1/2'
'x+1/2, -y+1/2, z'
'-x, -y, z+1/2'

loop_
_atom_site_label
_atom_site_type_symbol
_atom_site_fract_x
_atom_site_fract_y
_atom_site_fract_z
_atom_site_U_iso_or_equiv
_atom_site_adp_type
_atom_site_occupancy
_atom_site_site_symmetry_order
_atom_site_calc_flag
_atom_site_refinement_flags_posn
_atom_site_refinement_flags_adp
Gd1 Gd 0.38037(2) 0.53555(3) 0.28835(3) 0.00826(9) Uani 1 1 d . .
Mo1 Mo 0.13373(3) 0.77114(9) 0.26780(5) 0.0277(2) Uani 1 1 d . .
O1 O 0.1915(4) 0.9954(8) 0.1588(5) 0.0319(18) Uani 1 1 d . .
O2 O 0.3795(3) 0.7663(6) 0.3333(4) 0.0181(13) Uani 1 1 d . .
O3 O 0.3761(3) 0.6508(6) 0.1610(4) 0.0167(13) Uani 1 1 d . .
O4 O 0.4450(2) 0.3397(5) 0.2798(5) 0.0152(12) Uani 1 1 d . .
O5 O 0.3350(3) 0.3773(7) 0.1928(4) 0.0141(14) Uani 1 1 d . .
O6 O 0.3244(3) 0.4031(7) 0.3808(5) 0.0184(16) Uani 1 1 d . .
O7 O 0.4347(3) 0.5428(6) 0.4159(4) 0.0182(13) Uani 1 1 d . .
N1 N 0.2709(3) 0.6160(6) 0.2827(7) 0.0169(14) Uani 1 1 d . .
N2 N -0.0130(3) 0.8773(7) 0.2550(5) 0.0136(14) Uani 1 1 d . .
N3 N 0.1069(3) 0.5650(8) 0.1143(5) 0.0214(17) Uani 1 1 d . .
N4 N 0.0805(4) 0.5545(7) 0.4079(5) 0.0179(16) Uani 1 1 d . .
N5 N 0.1598(5) 0.9725(9) 0.4293(6) 0.032(2) Uani 1 1 d . .
N6 N 0.1684(3) 0.9099(8) 0.1980(5) 0.0148(17) Uani 1 1 d . .
N7 N 0.3468(4) 0.9856(7) 0.3357(5) 0.0174(16) Uani 1 1 d . .
N8 N 0.4319(3) 0.7349(8) 0.0551(5) 0.0166(15) Uani 1 1 d . .
N9 N 0.5307(3) 0.2072(7) 0.2649(4) 0.0132(15) Uani 1 1 d . .
N10 N 0.2722(4) 0.2873(9) 0.0953(5) 0.0156(17) Uani 1 1 d . .
N11 N 0.2594(3) 0.3110(8) 0.4733(5) 0.0127(16) Uani 1 1 d . .
N12 N 0.4784(4) 0.6419(9) 0.5252(5) 0.0218(18) Uani 1 1 d . .
C1 C 0.2231(4) 0.6698(8) 0.2812(8) 0.0203(19) Uani 1 1 d . .
C2 C 0.0382(4) 0.8409(8) 0.2586(6) 0.0132(16) Uani 1 1 d . .
C3 C 0.1150(4) 0.6359(9) 0.1697(6) 0.0172(18) Uani 1 1 d . .
C4 C 0.0989(4) 0.6282(9) 0.3569(6) 0.0131(17) Uani 1 1 d . .
C5 C 0.1502(5) 0.9002(12) 0.3739(8) 0.026(3) Uani 1 1 d . .
C6 C 0.3483(4) 0.8617(9) 0.3053(5) 0.017(2) Uani 1 1 d . .
H6 H 0.3237 0.8443 0.2583 0.02 Uiso 1 1 calc R U
C7 C 0.3048(4) 1.0859(9) 0.3032(6) 0.024(2) Uani 1 1 d . .
H7A H 0.3101 1.1709 0.3331 0.029 Uiso 1 1 calc R U
H7B H 0.3139 1.1005 0.2452 0.029 Uiso 1 1 calc R U
H7C H 0.2618 1.0544 0.3093 0.029 Uiso 1 1 calc R U
C8 C 0.3802(6) 1.0193(10) 0.4105(7) 0.033(2) Uani 1 1 d . .
H8A H 0.3737 1.1149 0.4235 0.039 Uiso 1 1 calc R U
H8B H 0.3647 0.9634 0.4555 0.039 Uiso 1 1 calc R U
H8C H 0.4247 1.0023 0.4028 0.039 Uiso 1 1 calc R U
C9 C 0.3997(4) 0.6388(8) 0.0918(5) 0.0129(16) Uani 1 1 d . .
H9 H 0.3941 0.5557 0.0637 0.016 Uiso 1 1 calc R U
C10 C 0.4437(5) 0.8645(9) 0.0934(6) 0.024(2) Uani 1 1 d . .
H10A H 0.4683 0.9212 0.0564 0.029 Uiso 1 1 calc R U
H10B H 0.404 0.9092 0.1053 0.029 Uiso 1 1 calc R U
H10C H 0.4667 0.8507 0.1444 0.029 Uiso 1 1 calc R U
C11 C 0.4579(5) 0.7151(11) -0.0263(6) 0.024(2) Uani 1 1 d . .
H11A H 0.4801 0.7969 -0.0432 0.029 Uiso 1 1 calc R U
H11B H 0.4869 0.6386 -0.0253 0.029 Uiso 1 1 calc R U
H11C H 0.4243 0.6963 -0.065 0.029 Uiso 1 1 calc R U
C12 C 0.5026(3) 0.3237(8) 0.2796(7) 0.0146(16) Uani 1 1 d . .
H12 H 0.528 0.4002 0.2907 0.018 Uiso 1 1 calc R U
C13 C 0.5989(4) 0.1971(8) 0.2611(6) 0.0161(17) Uani 1 1 d . .
H13A H 0.6109 0.1034 0.2497 0.019 Uiso 1 1 calc R U
H13B H 0.6146 0.2559 0.2175 0.019 Uiso 1 1 calc R U
H13C H 0.6168 0.2253 0.3135 0.019 Uiso 1 1 calc R U
C14 C 0.4953(4) 0.0831(9) 0.2497(6) 0.0196(19) Uani 1 1 d . .
H14A H 0.5242 0.0081 0.2402 0.024 Uiso 1 1 calc R U
H14B H 0.4693 0.0629 0.2973 0.024 Uiso 1 1 calc R U
H14C H 0.4689 0.0955 0.2015 0.024 Uiso 1 1 calc R U
C15 C 0.2858(4) 0.3801(9) 0.1509(6) 0.0151(17) Uani 1 1 d . .
H15 H 0.2572 0.4519 0.1595 0.018 Uiso 1 1 calc R U
C16 C 0.3138(4) 0.1787(10) 0.0737(7) 0.025(2) Uani 1 1 d . .
H16A H 0.2945 0.1223 0.0315 0.03 Uiso 1 1 calc R U
H16B H 0.3528 0.2164 0.0527 0.03 Uiso 1 1 calc R U
H16C H 0.3225 0.1236 0.1221 0.03 Uiso 1 1 calc R U
C17 C 0.2156(4) 0.2991(10) 0.0449(6) 0.022(2) Uani 1 1 d . .
H17A H 0.2132 0.222 0.0074 0.027 Uiso 1 1 calc R U
H17B H 0.1789 0.2998 0.0803 0.027 Uiso 1 1 calc R U
H17C H 0.2172 0.3832 0.0133 0.027 Uiso 1 1 calc R U
C18 C 0.3149(4) 0.3481(8) 0.4476(6) 0.0160(17) Uani 1 1 d . .
H18 H 0.3496 0.3318 0.4823 0.019 Uiso 1 1 calc R U
C19 C 0.2043(4) 0.3329(10) 0.4239(7) 0.025(2) Uani 1 1 d . .
H19A H 0.1677 0.2989 0.4531 0.031 Uiso 1 1 calc R U
H19B H 0.1993 0.4298 0.4135 0.031 Uiso 1 1 calc R U
H19C H 0.2087 0.2848 0.3719 0.031 Uiso 1 1 calc R U
C20 C 0.2508(5) 0.2388(11) 0.5498(6) 0.024(2) Uani 1 1 d . .
H20A H 0.2064 0.2204 0.558 0.029 Uiso 1 1 calc R U
H20B H 0.2737 0.1532 0.5479 0.029 Uiso 1 1 calc R U
H20C H 0.2664 0.294 0.5951 0.029 Uiso 1 1 calc R U
C21 C 0.4684(4) 0.6301(10) 0.4463(6) 0.0211(19) Uani 1 1 d . .
H21 H 0.4883 0.6924 0.4107 0.025 Uiso 1 1 calc R U
C22 C 0.4472(5) 0.5570(10) 0.5848(6) 0.024(2) Uani 1 1 d . .
H22A H 0.4609 0.5818 0.6398 0.029 Uiso 1 1 calc R U
H22B H 0.4021 0.5698 0.5804 0.029 Uiso 1 1 calc R U
H22C H 0.4574 0.4621 0.5743 0.029 Uiso 1 1 calc R U
C23 C 0.5165(7) 0.7505(14) 0.5582(7) 0.048(4) Uani 1 1 d . .
H23A H 0.5184 0.7425 0.6179 0.058 Uiso 1 1 calc R U
H23B H 0.5585 0.7445 0.5355 0.058 Uiso 1 1 calc R U
H23C H 0.4981 0.8378 0.5436 0.058 Uiso 1 1 calc R U

loop_
_atom_site_aniso_label
_atom_site_aniso_U_11
_atom_site_aniso_U_22
_atom_site_aniso_U_33
_atom_site_aniso_U_23
_atom_site_aniso_U_13
_atom_site_aniso_U_12
Gd1 0.00631(14) 0.00803(14) 0.01045(16) 0.00004(19) 0.0010(2) 0.00035(12)
Mo1 0.0120(3) 0.0438(5) 0.0273(6) -0.0186(4) -0.0069(3) 0.0160(3)
O1 0.024(4) 0.029(4) 0.043(5) 0.011(3) -0.002(3) -0.001(3)
O2 0.015(3) 0.012(3) 0.028(4) -0.006(3) -0.002(3) 0.001(2)
O3 0.014(3) 0.019(3) 0.017(3) 0.006(2) -0.003(2) 0.001(2)
O4 0.012(2) 0.013(2) 0.021(4) -0.001(3) 0.002(3) 0.0040(18)
O5 0.016(3) 0.009(3) 0.017(4) -0.002(3) -0.004(2) 0.002(2)
O6 0.019(3) 0.014(3) 0.022(4) 0.005(3) 0.006(3) -0.002(3)
O7 0.021(3) 0.017(3) 0.016(3) 0.002(3) -0.007(2) -0.001(3)
N1 0.011(3) 0.017(3) 0.023(4) 0.007(4) 0.001(4) 0.001(2)
N2 0.015(3) 0.012(3) 0.014(4) -0.002(3) 0.001(3) 0.000(3)
N3 0.014(4) 0.026(4) 0.024(5) -0.005(3) 0.005(3) -0.005(3)
N4 0.021(4) 0.015(4) 0.018(4) 0.003(3) 0.002(3) -0.002(3)
N5 0.039(6) 0.027(5) 0.029(5) -0.016(4) 0.006(4) -0.005(4)
N6 0.007(4) 0.013(4) 0.024(4) 0.009(3) 0.001(3) 0.000(3)
N7 0.022(4) 0.006(3) 0.023(4) -0.008(3) -0.001(3) 0.002(3)
N8 0.018(4) 0.017(4) 0.014(4) -0.001(3) 0.003(3) -0.002(3)
N9 0.010(3) 0.013(3) 0.016(4) 0.001(3) -0.002(3) 0.002(2)
N10 0.015(4) 0.015(4) 0.017(4) -0.006(3) -0.001(3) 0.002(3)
N11 0.010(3) 0.012(4) 0.015(4) 0.004(3) 0.001(3) -0.001(3)
N12 0.024(4) 0.031(4) 0.010(4) 0.000(3) 0.002(3) -0.014(3)
C1 0.018(4) 0.019(4) 0.024(5) -0.011(5) 0.004(4) -0.001(3)
C2 0.009(3) 0.012(4) 0.018(4) -0.001(3) 0.001(3) 0.002(3)
C3 0.011(4) 0.021(4) 0.020(5) 0.005(4) 0.004(3) 0.000(3)
C4 0.011(4) 0.015(4) 0.013(5) -0.010(3) -0.002(3) 0.004(3)
C5 0.009(5) 0.032(6) 0.038(7) 0.006(5) 0.003(4) -0.005(4)
C6 0.013(4) 0.022(4) 0.015(6) -0.006(3) 0.001(3) -0.002(3)
C7 0.031(5) 0.015(4) 0.026(7) -0.001(4) -0.006(4) 0.007(3)
C8 0.052(7) 0.019(5) 0.027(6) -0.010(4) -0.011(5) 0.002(5)
C9 0.015(4) 0.010(4) 0.014(4) 0.002(3) -0.003(3) 0.002(3)
C10 0.035(5) 0.014(4) 0.022(5) -0.001(4) 0.003(4) -0.008(4)
C11 0.025(5) 0.031(5) 0.017(5) 0.002(4) 0.008(4) 0.006(4)
C12 0.019(3) 0.014(3) 0.011(5) -0.003(4) -0.003(4) 0.001(3)
C13 0.014(4) 0.015(4) 0.020(5) 0.000(3) 0.004(3) -0.005(3)
C14 0.012(4) 0.014(4) 0.033(6) -0.004(4) -0.005(4) 0.000(3)
C15 0.017(4) 0.011(4) 0.017(5) -0.003(3) 0.000(3) 0.001(3)
C16 0.016(4) 0.028(5) 0.032(6) -0.014(4) 0.004(4) -0.005(4)
C17 0.013(4) 0.023(5) 0.031(6) -0.005(4) -0.006(4) -0.005(4)
C18 0.020(4) 0.011(4) 0.017(5) -0.002(3) -0.001(4) 0.000(3)
C19 0.016(4) 0.028(5) 0.033(6) 0.007(4) -0.001(4) -0.001(4)
C20 0.023(5) 0.033(5) 0.015(5) 0.009(4) -0.005(4) -0.007(4)
C21 0.020(4) 0.026(5) 0.017(5) 0.003(4) -0.007(4) -0.008(4)
C22 0.036(6) 0.027(5) 0.010(4) 0.000(4) 0.003(4) -0.016(4)
C23 0.065(9) 0.060(8) 0.020(6) 0.007(6) -0.007(5) -0.048(7)

loop_
_atom_type_symbol
_atom_type_description
_atom_type_scat_dispersion_real
_atom_type_scat_dispersion_imag
_atom_type_scat_source
Gd Gd -0.1653 3.9035 'International Tables Vol C Tables 4.2.6.8 and 6.1.1.4'
Mo Mo -1.6832 0.6857 'International Tables Vol C Tables 4.2.6.8 and 6.1.1.4'
C C 0.0033 0.0016 'International Tables Vol C Tables 4.2.6.8 and 6.1.1.4'
N N 0.0061 0.0033 'International Tables Vol C Tables 4.2.6.8 and 6.1.1.4'
O O 0.0106 0.006 'International Tables Vol C Tables 4.2.6.8 and 6.1.1.4'
H H 0 0 'International Tables Vol C Tables 4.2.6.8 and 6.1.1.4'

loop_
_geom_angle_atom_site_label_1
_geom_angle_atom_site_label_2
_geom_angle_atom_site_label_3
_geom_angle
_geom_angle_site_symmetry_3
O6 Gd1 O3 144.8(2) .
O6 Gd1 O4 83.3(2) .
O3 Gd1 O4 111.1(2) .
O6 Gd1 O7 72.7(2) .
O3 Gd1 O7 140.3(2) .
O4 Gd1 O7 78.0(2) .
O6 Gd1 O2 109.3(2) .
O3 Gd1 O2 79.2(2) .
O4 Gd1 O2 142.7(2) .
O7 Gd1 O2 73.0(2) .
O6 Gd1 O5 81.2(2) .
O3 Gd1 O5 74.2(2) .
O4 Gd1 O5 70.8(2) .
O7 Gd1 O5 141.3(2) .
O2 Gd1 O5 144.2(2) .
O6 Gd1 N1 73.5(3) .
O3 Gd1 N1 77.2(3) .
O4 Gd1 N1 143.90(19) .
O7 Gd1 N1 119.0(3) .
O2 Gd1 N1 72.5(2) .
O5 Gd1 N1 78.6(3) .
O6 Gd1 N2 143.6(2) 3_565
O3 Gd1 N2 71.3(2) 3_565
O4 Gd1 N2 74.6(2) 3_565
O7 Gd1 N2 74.6(2) 3_565
O2 Gd1 N2 75.3(2) 3_565
O5 Gd1 N2 116.8(2) 3_565
N1 Gd1 N2 138.3(2) 3_565
N6 Mo1 C3 94.2(4) .
N6 Mo1 C4 173.8(4) .
C3 Mo1 C4 91.8(3) .
N6 Mo1 C2 95.6(3) .
C3 Mo1 C2 88.2(3) .
C4 Mo1 C2 85.8(3) .
N6 Mo1 C1 92.6(3) .
C3 Mo1 C1 87.3(4) .
C4 Mo1 C1 86.4(4) .
C2 Mo1 C1 170.9(3) .
N6 Mo1 C5 89.5(3) .
C3 Mo1 C5 176.3(4) .
C4 Mo1 C5 84.4(4) .
C2 Mo1 C5 91.3(4) .
C1 Mo1 C5 92.7(4) .
C6 O2 Gd1 127.9(5) .
C9 O3 Gd1 137.4(5) .
C12 O4 Gd1 132.8(5) .
C15 O5 Gd1 132.5(6) .
C18 O6 Gd1 154.6(7) .
C21 O7 Gd1 131.3(6) .
C1 N1 Gd1 171.2(6) .
C2 N2 Gd1 164.3(7) 3_465
O1 N6 Mo1 176.7(8) .
C6 N7 C7 120.9(8) .
C6 N7 C8 121.1(8) .
C7 N7 C8 117.4(7) .
C9 N8 C10 122.1(8) .
C9 N8 C11 121.3(8) .
C10 N8 C11 116.6(8) .
C12 N9 C14 121.6(6) .
C12 N9 C13 121.5(7) .
C14 N9 C13 116.9(6) .
C15 N10 C16 123.2(8) .
C15 N10 C17 120.7(8) .
C16 N10 C17 115.7(8) .
C18 N11 C19 121.4(8) .
C18 N11 C20 121.8(8) .
C19 N11 C20 116.7(8) .
C21 N12 C22 122.2(8) .
C21 N12 C23 121.5(8) .
C22 N12 C23 116.0(8) .
N1 C1 Mo1 175.5(11) .
N2 C2 Mo1 178.9(8) .
N3 C3 Mo1 177.0(8) .
N4 C4 Mo1 177.1(8) .
N5 C5 Mo1 177.9(10) .
O2 C6 N7 125.2(8) .
O2 C6 H6 117.4 .
N7 C6 H6 117.4 .
N7 C7 H7A 109.5 .
N7 C7 H7B 109.5 .
H7A C7 H7B 109.5 .
N7 C7 H7C 109.5 .
H7A C7 H7C 109.5 .
H7B C7 H7C 109.5 .
N7 C8 H8A 109.5 .
N7 C8 H8B 109.5 .
H8A C8 H8B 109.5 .
N7 C8 H8C 109.5 .
H8A C8 H8C 109.5 .
H8B C8 H8C 109.5 .
O3 C9 N8 123.9(8) .
O3 C9 H9 118 .
N8 C9 H9 118 .
N8 C10 H10A 109.5 .
N8 C10 H10B 109.5 .
H10A C10 H10B 109.5 .
N8 C10 H10C 109.5 .
H10A C10 H10C 109.5 .
H10B C10 H10C 109.5 .
N8 C11 H11A 109.5 .
N8 C11 H11B 109.5 .
H11A C11 H11B 109.5 .
N8 C11 H11C 109.5 .
H11A C11 H11C 109.5 .
H11B C11 H11C 109.5 .
O4 C12 N9 124.3(7) .
O4 C12 H12 117.9 .
N9 C12 H12 117.9 .
N9 C13 H13A 109.5 .
N9 C13 H13B 109.5 .
H13A C13 H13B 109.5 .
N9 C13 H13C 109.5 .
H13A C13 H13C 109.5 .
H13B C13 H13C 109.5 .
N9 C14 H14A 109.5 .
N9 C14 H14B 109.5 .
H14A C14 H14B 109.5 .
N9 C14 H14C 109.5 .
H14A C14 H14C 109.5 .
H14B C14 H14C 109.5 .
O5 C15 N10 122.9(8) .
O5 C15 H15 118.6 .
N10 C15 H15 118.6 .
N10 C16 H16A 109.5 .
N10 C16 H16B 109.5 .
H16A C16 H16B 109.5 .
N10 C16 H16C 109.5 .
H16A C16 H16C 109.5 .
H16B C16 H16C 109.5 .
N10 C17 H17A 109.5 .
N10 C17 H17B 109.5 .
H17A C17 H17B 109.5 .
N10 C17 H17C 109.5 .
H17A C17 H17C 109.5 .
H17B C17 H17C 109.5 .
O6 C18 N11 123.5(9) .
O6 C18 H18 118.2 .
N11 C18 H18 118.2 .
N11 C19 H19A 109.5 .
N11 C19 H19B 109.5 .
H19A C19 H19B 109.5 .
N11 C19 H19C 109.5 .
H19A C19 H19C 109.5 .
H19B C19 H19C 109.5 .
N11 C20 H20A 109.5 .
N11 C20 H20B 109.5 .
H20A C20 H20B 109.5 .
N11 C20 H20C 109.5 .
H20A C20 H20C 109.5 .
H20B C20 H20C 109.5 .
O7 C21 N12 123.7(9) .
O7 C21 H21 118.2 .
N12 C21 H21 118.2 .
N12 C22 H22A 109.5 .
N12 C22 H22B 109.5 .
H22A C22 H22B 109.5 .
N12 C22 H22C 109.5 .
H22A C22 H22C 109.5 .
H22B C22 H22C 109.5 .
N12 C23 H23A 109.5 .
N12 C23 H23B 109.5 .
H23A C23 H23B 109.5 .
N12 C23 H23C 109.5 .
H23A C23 H23C 109.5 .
H23B C23 H23C 109.5 .

loop_
_geom_bond_atom_site_label_1
_geom_bond_atom_site_label_2
_geom_bond_distance
_geom_bond_site_symmetry_2
Gd1 O6 2.336(7) .
Gd1 O3 2.378(6) .
Gd1 O4 2.388(5) .
Gd1 O7 2.392(6) .
Gd1 O2 2.399(6) .
Gd1 O5 2.418(7) .
Gd1 N1 2.487(6) .
Gd1 N2 2.509(7) 3_565
Mo1 N6 1.935(8) .
Mo1 C3 2.129(10) .
Mo1 C4 2.166(9) .
Mo1 C2 2.173(8) .
Mo1 C1 2.179(8) .
Mo1 C5 2.184(13) .
O1 N6 1.173(11) .
O2 C6 1.245(10) .
O3 C9 1.246(11) .
O4 C12 1.250(9) .
O5 C15 1.262(11) .
O6 C18 1.238(12) .
O7 C21 1.233(11) .
N1 C1 1.156(10) .
N2 C2 1.159(10) .
N2 Gd1 2.509(7) 3_465
N3 C3 1.160(13) .
N4 C4 1.176(12) .
N5 C5 1.173(15) .
N7 C6 1.323(11) .
N7 C7 1.444(11) .
N7 C8 1.458(13) .
N8 C9 1.321(11) .
N8 C10 1.450(11) .
N8 C11 1.458(11) .
N9 C12 1.324(10) .
N9 C14 1.466(11) .
N9 C13 1.471(10) .
N10 C15 1.325(12) .
N10 C16 1.442(12) .
N10 C17 1.474(11) .
N11 C18 1.319(12) .
N11 C19 1.449(12) .
N11 C20 1.454(12) .
N12 C21 1.315(12) .
N12 C22 1.451(12) .
N12 C23 1.455(13) .
C6 H6 0.95 .
C7 H7A 0.98 .
C7 H7B 0.98 .
C7 H7C 0.98 .
C8 H8A 0.98 .
C8 H8B 0.98 .
C8 H8C 0.98 .
C9 H9 0.95 .
C10 H10A 0.98 .
C10 H10B 0.98 .
C10 H10C 0.98 .
C11 H11A 0.98 .
C11 H11B 0.98 .
C11 H11C 0.98 .
C12 H12 0.95 .
C13 H13A 0.98 .
C13 H13B 0.98 .
C13 H13C 0.98 .
C14 H14A 0.98 .
C14 H14B 0.98 .
C14 H14C 0.98 .
C15 H15 0.95 .
C16 H16A 0.98 .
C16 H16B 0.98 .
C16 H16C 0.98 .
C17 H17A 0.98 .
C17 H17B 0.98 .
C17 H17C 0.98 .
C18 H18 0.95 .
C19 H19A 0.98 .
C19 H19B 0.98 .
C19 H19C 0.98 .
C20 H20A 0.98 .
C20 H20B 0.98 .
C20 H20C 0.98 .
C21 H21 0.95 .
C22 H22A 0.98 .
C22 H22B 0.98 .
C22 H22C 0.98 .
C23 H23A 0.98 .
C23 H23B 0.98 .
C23 H23C 0.98 .

loop_
_geom_torsion_atom_site_label_1
_geom_torsion_atom_site_label_2
_geom_torsion_atom_site_label_3
_geom_torsion_atom_site_label_4
_geom_torsion
Gd1 O2 C6 N7 175.6(6)
C7 N7 C6 O2 -174.3(8)
C8 N7 C6 O2 -3.7(14)
Gd1 O3 C9 N8 -123.8(8)
C10 N8 C9 O3 0.9(13)
C11 N8 C9 O3 -179.6(8)
Gd1 O4 C12 N9 -171.9(7)
C14 N9 C12 O4 -2.0(15)
C13 N9 C12 O4 176.5(9)
Gd1 O5 C15 N10 173.1(7)
C16 N10 C15 O5 -3.9(15)
C17 N10 C15 O5 -176.8(9)
Gd1 O6 C18 N11 157.5(11)
C19 N11 C18 O6 -0.1(14)
C20 N11 C18 O6 175.9(9)
Gd1 O7 C21 N12 156.5(8)
C22 N12 C21 O7 -3.8(16)
C23 N12 C21 O7 -177.2(11)
